data_7251139
loop_
_publ_author_name
'Crowley, Margaret E.'
'Merchant, Gabriel A.'
'Davis, James H.'
'Stachurski, Christopher D.'
'Zeller, Matthias'
'Salter, E. A.'
'Wierzbicki, A.'
'Trulove, Paul C.'
'Durkin, David P.'
'Kingrey, Grace L.'
'Escalante, Edgar E.'
'O'Brien, Richard A.'
'Whillock, Novita M.'

_publ_section_title
;
 Ureas are identified as the first neutral O-donors broadly effective in
 stabilizing ionic liquids and other salts of boron-centred cations:
 synthesis and detailed characterization
;
_journal_issue 48
_journal_name_full 'RSC Advances'
_journal_page_first 40519
_journal_page_last 40527
_journal_paper_doi 10.1039/D5RA05311K
_journal_volume 15
_journal_year 2025
_chemical_formula_moiety 'C5 H17 B N3 O, F6 P'
_chemical_formula_sum 'C5 H17 B F6 N3 O P'
_chemical_formula_weight 290.99
_space_group_crystal_system orthorhombic
_space_group_IT_number 62
_space_group_name_Hall '-P 2ac 2n'
_space_group_name_H-M_alt 'P n m a'
_atom_sites_solution_hydrogens mixed
_atom_sites_solution_primary dual
_atom_sites_solution_secondary difmap
_audit_creation_method SHELXL-2019/3
_audit_update_record
;
2025-07-15 deposited with the CCDC.	2025-10-09 downloaded from the CCDC.
;
_cell_angle_alpha 90
_cell_angle_beta 90
_cell_angle_gamma 90
_cell_formula_units_Z 4
_cell_length_a 11.7816(9)
_cell_length_b 8.5561(6)
_cell_length_c 13.0621(9)
_cell_measurement_reflns_used 9962
_cell_measurement_temperature 150(2)
_cell_measurement_theta_max 33.0140
_cell_measurement_theta_min 2.3270
_cell_volume 1316.72(16)
_computing_cell_refinement 'SAINT V8.40B (Bruker, 2020)'
_computing_data_collection 'Apex5 v2023.9-2 (Bruker, 2023)'
_computing_data_reduction 'SAINT V8.40B (Bruker, 2020)'
_computing_structure_refinement
;  
SHELXL-2019/2 (Sheldrick, 2015a, 2019), 
SHELXLE Rev1737 (H\"ubschle et al., 2011)
;
_computing_structure_solution 'SHELXT (Sheldrick, 2015b)'
_diffrn_ambient_temperature 150(2)
_diffrn_detector_area_resol_mean 7.4074
_diffrn_detector_type 'PhotonII charge-integrating pixel array (CPAD)'
_diffrn_measured_fraction_theta_full 1.000
_diffrn_measured_fraction_theta_max 1.000
_diffrn_measurement_device 'three circle diffractometer'
_diffrn_measurement_device_type 'Bruker AXS D8 Quest'
_diffrn_measurement_method 'omega and phi scans'
_diffrn_radiation_monochromator 'Triumph curved graphite crystal'
_diffrn_radiation_type MoK\a
_diffrn_radiation_wavelength 0.71073
_diffrn_reflns_av_R_equivalents 0.0529
_diffrn_reflns_av_unetI/netI 0.0266
_diffrn_reflns_Laue_measured_fraction_full 1.000
_diffrn_reflns_Laue_measured_fraction_max 1.000
_diffrn_reflns_limit_h_max 18
_diffrn_reflns_limit_h_min -18
_diffrn_reflns_limit_k_max 13
_diffrn_reflns_limit_k_min -11
_diffrn_reflns_limit_l_max 20
_diffrn_reflns_limit_l_min -18
_diffrn_reflns_number 27082
_diffrn_reflns_point_group_measured_fraction_full 1.000
_diffrn_reflns_point_group_measured_fraction_max 1.000
_diffrn_reflns_theta_full 25.242
_diffrn_reflns_theta_max 33.137
_diffrn_reflns_theta_min 2.328
_diffrn_source 'fine focus sealed tube X-ray source'
_diffrn_source_current '30 mA'
_diffrn_source_voltage '50 kV'
_exptl_absorpt_coefficient_mu 0.269
_exptl_absorpt_correction_T_max 0.7465
_exptl_absorpt_correction_T_min 0.5616
_exptl_absorpt_correction_type multi-scan
_exptl_absorpt_process_details
;
 SADABS 2016/2: Krause, L., Herbst-Irmer, R., Sheldrick G.M. & Stalke D.,
 J. Appl. Cryst. 48 (2015) 3-10
;
_exptl_crystal_colour colourless
_exptl_crystal_density_diffrn 1.468
_exptl_crystal_description plate
_exptl_crystal_F_000 600
_exptl_crystal_size_max 0.450
_exptl_crystal_size_mid 0.340
_exptl_crystal_size_min 0.110
_refine_diff_density_max 0.292
_refine_diff_density_min -0.311
_refine_diff_density_rms 0.058
_refine_ls_extinction_method none
_refine_ls_goodness_of_fit_ref 1.028
_refine_ls_hydrogen_treatment mixed
_refine_ls_matrix_type full
_refine_ls_number_parameters 197
_refine_ls_number_reflns 2641
_refine_ls_number_restraints 564
_refine_ls_restrained_S_all 1.167
_refine_ls_R_factor_all 0.0541
_refine_ls_R_factor_gt 0.0397
_refine_ls_shift/su_max 0.000
_refine_ls_shift/su_mean 0.000
_refine_ls_structure_factor_coef Fsqd
_refine_ls_weighting_details 'w=1/[\s^2^(Fo^2^)+(0.0628P)^2^+0.2147P] where P=(Fo^2^+2Fc^2^)/3'
_refine_ls_weighting_scheme calc
_refine_ls_wR_factor_gt 0.1084
_refine_ls_wR_factor_ref 0.1168
_reflns_Friedel_coverage 0.000
_reflns_number_gt 2066
_reflns_number_total 2641
_reflns_threshold_expression 'I > 2\s(I)'
_cod_data_source_file d5ra05311k2.cif
_cod_data_source_block 1-PF6
_cod_database_code 7251139
_shelx_shelxl_version_number 2019/3
_shelx_space_group_comment
;
The symmetry employed for this shelxl refinement is uniquely defined
by the following loop, which should always be used as a source of
symmetry information in preference to the above space-group names.
They are only intended as comments.
;
_shelx_estimated_absorpt_t_min 0.889
_shelx_estimated_absorpt_t_max 0.971

loop_
_space_group_symop_operation_xyz
'x, y, z'
'-x+1/2, -y, z+1/2'
'-x, y+1/2, -z'
'x+1/2, -y+1/2, -z+1/2'
'-x, -y, -z'
'x-1/2, y, -z-1/2'
'x, -y-1/2, z'
'-x-1/2, y-1/2, z-1/2'

loop_
_atom_site_label
_atom_site_type_symbol
_atom_site_fract_x
_atom_site_fract_y
_atom_site_fract_z
_atom_site_U_iso_or_equiv
_atom_site_adp_type
_atom_site_occupancy
_atom_site_site_symmetry_order
_atom_site_calc_flag
_atom_site_refinement_flags_posn
_atom_site_refinement_flags_adp
_atom_site_refinement_flags_occupancy
_atom_site_disorder_assembly
_atom_site_disorder_group
P1 P 0.8582(2) 0.7565(12) 0.38569(19) 0.0286(5) Uani 0.383(4) 1 d D U P A -1
F1 F 0.7680(3) 0.7904(5) 0.4736(3) 0.0590(17) Uani 0.383(4) 1 d D U P A -1
F2 F 0.7737(4) 0.6405(9) 0.3318(5) 0.085(2) Uani 0.383(4) 1 d D U P A -1
F3 F 0.9430(3) 0.8756(7) 0.4397(5) 0.0400(9) Uani 0.383(4) 1 d D U P A -1
F4 F 0.9511(3) 0.7242(5) 0.2973(3) 0.0423(15) Uani 0.383(4) 1 d D U P A -1
F5 F 0.8093(4) 0.8918(7) 0.3150(3) 0.0645(14) Uani 0.383(4) 1 d D U P A -1
F6 F 0.9098(4) 0.6186(8) 0.4497(5) 0.0654(17) Uani 0.383(4) 1 d D U P A -1
P1B P 0.8447(8) 0.7631(13) 0.3788(7) 0.0438(19) Uani 0.117(4) 1 d D U P A -2
F1B F 0.7557(8) 0.8526(14) 0.4504(8) 0.054(3) Uani 0.117(4) 1 d D U P A -2
F2B F 0.7399(8) 0.7113(11) 0.3088(7) 0.052(3) Uani 0.117(4) 1 d D U P A -2
F3B F 0.9454(9) 0.8172(17) 0.4478(9) 0.057(3) Uani 0.117(4) 1 d D U P A -2
F4B F 0.9284(10) 0.6771(16) 0.3005(9) 0.057(3) Uani 0.117(4) 1 d D U P A -2
F5B F 0.8529(10) 0.9160(11) 0.3111(9) 0.074(4) Uani 0.117(4) 1 d D U P A -2
F6B F 0.8329(14) 0.6094(11) 0.4403(8) 0.092(3) Uani 0.117(4) 1 d D U P A -2
O1 O 0.41035(8) 0.750000 0.56575(8) 0.0382(3) Uani 1 2 d S T P . .
N1 N 0.32868(12) 0.750000 0.41224(11) 0.0453(4) Uani 1 2 d S T P . .
H1 H 0.3364(19) 0.750000 0.3517(19) 0.054 Uiso 1 2 d S U P . .
N2 N 0.52308(12) 0.750000 0.42400(12) 0.0501(4) Uani 1 2 d S T P . .
H2A H 0.520(2) 0.750000 0.359(2) 0.075 Uiso 1 2 d S U P . .
H2B H 0.579(2) 0.750000 0.456(2) 0.075 Uiso 1 2 d S U P . .
N3 N 0.45507(9) 0.750000 0.74863(9) 0.0286(2) Uani 1 2 d S T P . .
C1 C 0.42191(12) 0.750000 0.46819(11) 0.0359(3) Uani 1 2 d S T P . .
B1 B 0.51080(14) 0.750000 0.63799(13) 0.0391(4) Uani 1 2 d S T P . .
H1B H 0.5598(13) 0.8557(19) 0.6290(13) 0.059 Uiso 1 1 d . U . . .
C2 C 0.21534(13) 0.750000 0.45586(14) 0.0481(4) Uani 1 2 d S T P . .
H2C H 0.199171 0.647097 0.485408 0.072 Uiso 0.5 1 calc R U P . .
H2D H 0.159769 0.773094 0.402126 0.072 Uiso 0.5 1 calc R U P . .
H2E H 0.210573 0.829809 0.509507 0.072 Uiso 0.5 1 calc R U P . .
C3 C 0.54891(14) 0.750000 0.82493(13) 0.0493(4) Uani 1 2 d S T P . .
H3A H 0.603369 0.667476 0.807784 0.074 Uiso 0.5 1 calc R U P . .
H3B H 0.517820 0.730943 0.893389 0.074 Uiso 0.5 1 calc R U P . .
H3C H 0.587320 0.851581 0.823844 0.074 Uiso 0.5 1 calc R U P . .
C4 C 0.38380(12) 0.60941(15) 0.76576(10) 0.0467(3) Uani 1 1 d . . . . .
H4A H 0.323876 0.605161 0.713799 0.070 Uiso 1 1 calc R U . . .
H4B H 0.349390 0.614749 0.833971 0.070 Uiso 1 1 calc R U . . .
H4C H 0.431076 0.515472 0.760807 0.070 Uiso 1 1 calc R U . . .

loop_
_atom_site_aniso_label
_atom_site_aniso_U_11
_atom_site_aniso_U_22
_atom_site_aniso_U_33
_atom_site_aniso_U_23
_atom_site_aniso_U_13
_atom_site_aniso_U_12
P1 0.0247(3) 0.0367(15) 0.0243(4) -0.0023(14) -0.0016(3) -0.0032(15)
F1 0.0328(10) 0.095(5) 0.0493(12) -0.0215(18) 0.0144(9) -0.0064(15)
F2 0.060(3) 0.110(4) 0.084(3) -0.052(3) 0.005(2) -0.048(3)
F3 0.0301(12) 0.0373(19) 0.0525(19) -0.0073(14) -0.0097(11) -0.0095(13)
F4 0.0467(10) 0.050(4) 0.0303(8) -0.0021(12) 0.0089(7) 0.0085(15)
F5 0.066(3) 0.069(3) 0.059(2) 0.001(2) -0.025(2) 0.035(2)
F6 0.097(5) 0.0431(18) 0.0559(18) 0.0206(14) -0.012(3) -0.010(3)
P1B 0.042(3) 0.051(4) 0.038(3) -0.010(3) 0.013(2) -0.004(3)
F1B 0.030(3) 0.069(6) 0.063(6) -0.032(5) 0.005(3) 0.000(4)
F2B 0.052(4) 0.068(7) 0.037(3) -0.019(3) 0.012(3) -0.033(4)
F3B 0.034(4) 0.093(7) 0.045(4) -0.010(5) -0.012(3) -0.001(4)
F4B 0.062(6) 0.059(7) 0.051(4) -0.005(4) 0.028(4) 0.021(5)
F5B 0.058(6) 0.047(4) 0.119(7) 0.028(4) -0.007(5) -0.030(5)
F6B 0.106(7) 0.080(5) 0.089(6) 0.051(5) 0.015(6) 0.001(6)
O1 0.0260(5) 0.0656(7) 0.0230(5) 0.000 -0.0015(3) 0.000
N1 0.0294(6) 0.0841(12) 0.0224(5) 0.000 -0.0008(5) 0.000
N2 0.0292(6) 0.0911(13) 0.0301(7) 0.000 0.0051(5) 0.000
N3 0.0254(5) 0.0343(5) 0.0261(5) 0.000 -0.0038(4) 0.000
C1 0.0281(6) 0.0540(8) 0.0255(6) 0.000 0.0009(5) 0.000
B1 0.0252(6) 0.0659(11) 0.0263(7) 0.000 -0.0015(5) 0.000
C2 0.0258(6) 0.0825(13) 0.0358(8) 0.000 -0.0027(6) 0.000
C3 0.0336(7) 0.0849(14) 0.0295(7) 0.000 -0.0100(6) 0.000
C4 0.0520(6) 0.0413(6) 0.0467(7) 0.0068(5) -0.0015(5) -0.0109(5)

loop_
_atom_type_symbol
_atom_type_description
_atom_type_scat_dispersion_real
_atom_type_scat_dispersion_imag
_atom_type_scat_source
C C 0.0033 0.0016 'International Tables Vol C Tables 4.2.6.8 and 6.1.1.4'
H H 0.0000 0.0000 'International Tables Vol C Tables 4.2.6.8 and 6.1.1.4'
B B 0.0013 0.0007 'International Tables Vol C Tables 4.2.6.8 and 6.1.1.4'
N N 0.0061 0.0033 'International Tables Vol C Tables 4.2.6.8 and 6.1.1.4'
O O 0.0106 0.0060 'International Tables Vol C Tables 4.2.6.8 and 6.1.1.4'
P P 0.1023 0.0942 'International Tables Vol C Tables 4.2.6.8 and 6.1.1.4'
F F 0.0171 0.0103 'International Tables Vol C Tables 4.2.6.8 and 6.1.1.4'

loop_
_geom_angle_atom_site_label_1
_geom_angle_atom_site_label_2
_geom_angle_atom_site_label_3
_geom_angle
_geom_angle_site_symmetry_1
_geom_angle_site_symmetry_3
_geom_angle_publ_flag
F6 P1 F2 90.5(6) . . ?
F6 P1 F5 176.6(4) . . ?
F2 P1 F5 88.3(3) . . ?
F6 P1 F1 90.7(3) . . ?
F2 P1 F1 90.9(3) . . ?
F5 P1 F1 92.5(4) . . ?
F6 P1 F3 90.14(18) . . ?
F2 P1 F3 179.3(7) . . ?
F5 P1 F3 91.0(6) . . ?
F1 P1 F3 89.0(4) . . ?
F6 P1 F4 89.4(4) . . ?
F2 P1 F4 90.0(4) . . ?
F5 P1 F4 87.4(3) . . ?
F1 P1 F4 179.1(6) . . ?
F3 P1 F4 90.1(3) . . ?
F6B P1B F3B 91.2(6) . . ?
F6B P1B F5B 176.9(8) . . ?
F3B P1B F5B 91.8(7) . . ?
F6B P1B F2B 89.6(7) . . ?
F3B P1B F2B 178.6(9) . . ?
F5B P1B F2B 87.5(6) . . ?
F6B P1B F4B 89.8(7) . . ?
F3B P1B F4B 92.1(6) . . ?
F5B P1B F4B 89.2(7) . . ?
F2B P1B F4B 89.0(6) . . ?
F6B P1B F1B 92.5(7) . . ?
F3B P1B F1B 91.1(7) . . ?
F5B P1B F1B 88.3(7) . . ?
F2B P1B F1B 87.7(6) . . ?
F4B P1B F1B 176.0(8) . . ?
C1 O1 B1 122.46(11) . . ?
C1 N1 C2 123.25(14) . . ?
C1 N1 H1 117.0(16) . . ?
C2 N1 H1 119.7(16) . . ?
C1 N2 H2A 113.3(18) . . ?
C1 N2 H2B 122(2) . . ?
H2A N2 H2B 125(3) . . ?
C4 N3 C4 108.32(13) 7_575 . ?
C4 N3 C3 108.62(8) 7_575 . ?
C4 N3 C3 108.62(8) . . ?
C4 N3 B1 111.79(8) 7_575 . ?
C4 N3 B1 111.79(8) . . ?
C3 N3 B1 107.60(11) . . ?
O1 C1 N1 117.54(13) . . ?
O1 C1 N2 121.94(14) . . ?
N1 C1 N2 120.52(14) . . ?
O1 B1 N3 104.13(11) . . ?
O1 B1 H1B 110.5(9) . . ?
N3 B1 H1B 108.7(9) . . ?
N1 C2 H2C 109.5 . . ?
N1 C2 H2D 109.5 . . ?
H2C C2 H2D 109.5 . . ?
N1 C2 H2E 109.5 . . ?
H2C C2 H2E 109.5 . . ?
H2D C2 H2E 109.5 . . ?
N1 C2 H2C 109.5(3) . 7_575 ?
H2C C2 H2C 127.9 . 7_575 ?
H2D C2 H2C 88.3 . 7_575 ?
H2E C2 H2C 23.3 . 7_575 ?
N1 C2 H2D 109.5(2) . 7_575 ?
H2C C2 H2D 88.3 . 7_575 ?
H2D C2 H2D 23.3 . 7_575 ?
H2E C2 H2D 127.9 . 7_575 ?
H2C C2 H2D 109.5 7_575 7_575 ?
N1 C2 H2E 109.5(5) . 7_575 ?
H2C C2 H2E 23.3 . 7_575 ?
H2D C2 H2E 127.9 . 7_575 ?
H2E C2 H2E 88.3 . 7_575 ?
H2C C2 H2E 109.5 7_575 7_575 ?
H2D C2 H2E 109.5 7_575 7_575 ?
N3 C3 H3A 109.5 . . ?
N3 C3 H3B 109.5 . . ?
H3A C3 H3B 109.5 . . ?
N3 C3 H3C 109.5 . . ?
H3A C3 H3C 109.5 . . ?
H3B C3 H3C 109.5 . . ?
N3 C3 H3A 109.5(6) . 7_575 ?
H3A C3 H3A 92.2 . 7_575 ?
H3B C3 H3A 125.0 . 7_575 ?
H3C C3 H3A 19.2 . 7_575 ?
N3 C3 H3B 109.5(2) . 7_575 ?
H3A C3 H3B 125.0 . 7_575 ?
H3B C3 H3B 19.2 . 7_575 ?
H3C C3 H3B 92.2 . 7_575 ?
H3A C3 H3B 109.5 7_575 7_575 ?
N3 C3 H3C 109.5(4) . 7_575 ?
H3A C3 H3C 19.2 . 7_575 ?
H3B C3 H3C 92.2 . 7_575 ?
H3C C3 H3C 125.0 . 7_575 ?
H3A C3 H3C 109.5 7_575 7_575 ?
H3B C3 H3C 109.5 7_575 7_575 ?
N3 C4 H4A 109.5 . . ?
N3 C4 H4B 109.5 . . ?
H4A C4 H4B 109.5 . . ?
N3 C4 H4C 109.5 . . ?
H4A C4 H4C 109.5 . . ?
H4B C4 H4C 109.5 . . ?

loop_
_geom_bond_atom_site_label_1
_geom_bond_atom_site_label_2
_geom_bond_distance
_geom_bond_site_symmetry_2
_geom_bond_publ_flag
P1 F6 1.568(8) . ?
P1 F2 1.572(7) . ?
P1 F5 1.589(8) . ?
P1 F1 1.591(4) . ?
P1 F3 1.592(7) . ?
P1 F4 1.615(4) . ?
P1B F6B 1.547(11) . ?
P1B F3B 1.560(10) . ?
P1B F5B 1.582(11) . ?
P1B F2B 1.599(9) . ?
P1B F4B 1.600(11) . ?
P1B F1B 1.600(10) . ?
O1 C1 1.2816(18) . ?
O1 B1 1.5137(19) . ?
N1 C1 1.3193(19) . ?
N1 C2 1.452(2) . ?
N1 H1 0.80(2) . ?
N2 C1 1.3244(19) . ?
N2 H2A 0.85(3) . ?
N2 H2B 0.78(3) . ?
N3 C4 1.4839(13) 7_575 ?
N3 C4 1.4839(13) . ?
N3 C3 1.4885(18) . ?
N3 B1 1.587(2) . ?
B1 H1B 1.079(16) . ?
C2 H2C 0.9800 . ?
C2 H2D 0.9800 . ?
C2 H2E 0.9800 . ?
C2 H2C 0.980(14) 7_575 ?
C2 H2D 0.980(10) 7_575 ?
C2 H2E 0.98(2) 7_575 ?
C3 H3A 0.9800 . ?
C3 H3B 0.9800 . ?
C3 H3C 0.9800 . ?
C3 H3A 0.98(3) 7_575 ?
C3 H3B 0.980(10) 7_575 ?
C3 H3C 0.980(19) 7_575 ?
C4 H4A 0.9800 . ?
C4 H4B 0.9800 . ?
C4 H4C 0.9800 . ?

loop_
_geom_hbond_atom_site_label_D
_geom_hbond_atom_site_label_H
_geom_hbond_atom_site_label_A
_geom_hbond_distance_DH
_geom_hbond_distance_HA
_geom_hbond_distance_DA
_geom_hbond_angle_DHA
_geom_hbond_site_symmetry_A
_geom_hbond_publ_flag
N1 H1 F4^a 0.80(2) 2.38(2) 3.101(4) 151(2) 6_556 yes
N1 H1 F4^a 0.80(2) 2.38(2) 3.101(4) 151(2) 4_465 yes
N1 H1 F5^a 0.80(2) 2.51(2) 3.215(5) 147.8(9) 6_556 yes
N1 H1 F5^a 0.80(2) 2.51(2) 3.215(5) 147.8(9) 4_465 yes
N1 H1 F2B^b 0.80(2) 2.41(3) 3.089(9) 144(2) 6_556 yes
N1 H1 F2B^b 0.80(2) 2.41(3) 3.089(9) 144(2) 4_465 yes
N1 H1 F4B^b 0.80(2) 2.35(3) 3.081(13) 153.4(17) 6_556 yes
N1 H1 F4B^b 0.80(2) 2.35(3) 3.081(13) 153.4(17) 4_465 yes
N2 H2A F4^a 0.85(3) 2.20(3) 3.020(4) 160(2) 6_556 yes
N2 H2A F4^a 0.85(3) 2.20(3) 3.020(4) 160(2) 4_465 yes
N2 H2A F4B^b 0.85(3) 2.42(3) 3.199(11) 151(2) 6_556 yes
N2 H2A F4B^b 0.85(3) 2.42(3) 3.199(11) 151(2) 4_465 yes
N2 H2B F1^a 0.78(3) 2.27(3) 2.978(4) 152(3) . yes
N2 H2B F1^a 0.78(3) 2.27(3) 2.978(4) 152(3) 7_575 yes
N2 H2B F1B^b 0.78(3) 2.26(3) 2.898(11) 140(2) . yes
N2 H2B F1B^b 0.78(3) 2.26(3) 2.898(11) 140(2) 7_575 yes
C2 H2C F6B^b 0.98 2.43 3.409(8) 177.7 5_666 yes
C2 H2E F6B^b 0.98 2.53 3.409(8) 148.7 3_656 yes
C3 H3A F5B^b 0.98 2.21 3.089(8) 148.1 8_756 yes
C3 H3B F3^a 0.98 2.52 3.488(6) 168.4 4_466 yes
C3 H3B F3B^b 0.98 2.36 3.261(10) 152.2 6_557 yes
C3 H3B F3B^b 0.98 2.28 3.261(10) 179.2 4_466 yes
C3 H3C F5^a 0.98 2.51 3.493(6) 177.7 2_675 yes
C3 H3C F5B^b 0.98 2.12 3.089(8) 171.2 2_675 yes
C4 H4A F2^a 0.98 2.47 3.105(5) 122.3 5_666 yes
C4 H4A F5^a 0.98 2.44 3.124(4) 126.8 3_646 yes
C4 H4C F4^a 0.98 2.52 3.478(4) 165.3 2_665 yes
C4 H4C F4B^b 0.98 2.39 3.333(11) 160.7 2_665 yes

loop_
_geom_torsion_atom_site_label_1
_geom_torsion_atom_site_label_2
_geom_torsion_atom_site_label_3
_geom_torsion_atom_site_label_4
_geom_torsion
_geom_torsion_site_symmetry_1
_geom_torsion_site_symmetry_2
_geom_torsion_site_symmetry_3
_geom_torsion_site_symmetry_4
_geom_torsion_publ_flag
B1 O1 C1 N1 180.000(0) . . . . ?
B1 O1 C1 N2 0.000(0) . . . . ?
C2 N1 C1 O1 0.000(0) . . . . ?
C2 N1 C1 N2 180.000(0) . . . . ?
C1 O1 B1 N3 180.000(0) . . . . ?
C4 N3 B1 O1 -60.81(8) 7_575 . . . ?
C4 N3 B1 O1 60.81(8) . . . . ?
C3 N3 B1 O1 180.000(0) . . . . ?
